data_7710130
loop_
_publ_author_name
'Zhou, Yuting'
'Li, Yuzhu'
'Xi, Jing'
'Qin, Yuanyuan'
'Cen, Peipei'
'Zhang, Yi-Quan'
'Guo, Yan'
'Ding, Yi'
'Liu, Xiangyu'

_publ_section_title
;
 Modulation of the architectures and magnetic dynamics in
 pseudotetrahedral cobalt(II) complexes
;
_journal_name_full 'Dalton Transactions'
_journal_paper_doi 10.1039/D2DT01047J
_journal_year 2022
_chemical_formula_moiety 'C50 H54 Cl Co N3, 0.5(C7 H8), 0.5(C6 H14)'
_chemical_formula_sum 'C56.5 H65 Cl Co N3'
_chemical_formula_weight 880.49
_space_group_crystal_system triclinic
_space_group_IT_number 2
_space_group_name_Hall '-P 1'
_space_group_name_H-M_alt 'P -1'
_atom_sites_solution_hydrogens mixed
_atom_sites_solution_primary dual
_audit_creation_date 2021-01-12
_audit_creation_method
;
Olex2 1.3
(compiled 2020.11.12 svn.r5f609507 for OlexSys, GUI svn.r6226)
;
_audit_update_record
;
2021-11-08 deposited with the CCDC.	2022-04-26 downloaded from the CCDC.
;
_cell_angle_alpha 102.736(4)
_cell_angle_beta 99.487(4)
_cell_angle_gamma 100.369(4)
_cell_formula_units_Z 2
_cell_length_a 9.4237(12)
_cell_length_b 12.6248(16)
_cell_length_c 22.087(3)
_cell_measurement_reflns_used 9831
_cell_measurement_temperature 300.0
_cell_measurement_theta_max 24.57
_cell_measurement_theta_min 2.16
_cell_volume 2463.3(6)
_computing_molecular_graphics 'Olex2 1.3 (Dolomanov et al., 2009)'
_computing_publication_material 'Olex2 1.3 (Dolomanov et al., 2009)'
_computing_structure_refinement 'SHELXL 2018/3 (Sheldrick, 2015)'
_computing_structure_solution 'SHELXT 2018/2 (Sheldrick, 2018)'
_diffrn_ambient_temperature 300.0
_diffrn_measured_fraction_theta_full 0.994
_diffrn_measured_fraction_theta_max 0.992
_diffrn_measurement_device_type 'Bruker APEX-II CCD'
_diffrn_measurement_method '\f and \w scans'
_diffrn_radiation_type MoK\a
_diffrn_radiation_wavelength 0.71073
_diffrn_reflns_av_R_equivalents 0.0496
_diffrn_reflns_av_unetI/netI 0.0268
_diffrn_reflns_Laue_measured_fraction_full 0.994
_diffrn_reflns_Laue_measured_fraction_max 0.992
_diffrn_reflns_limit_h_max 12
_diffrn_reflns_limit_h_min -12
_diffrn_reflns_limit_k_max 16
_diffrn_reflns_limit_k_min -16
_diffrn_reflns_limit_l_max 28
_diffrn_reflns_limit_l_min -28
_diffrn_reflns_number 115432
_diffrn_reflns_point_group_measured_fraction_full 0.994
_diffrn_reflns_point_group_measured_fraction_max 0.992
_diffrn_reflns_theta_full 25.242
_diffrn_reflns_theta_max 27.473
_diffrn_reflns_theta_min 2.221
_diffrn_source_current 1.4
_diffrn_source_power 0.07
_diffrn_source_voltage 50.0
_diffrn_standards_number 0
_exptl_absorpt_coefficient_mu 0.441
_exptl_absorpt_correction_type none
_exptl_crystal_colour colourless
_exptl_crystal_colour_primary colourless
_exptl_crystal_density_diffrn 1.187
_exptl_crystal_description block
_exptl_crystal_F_000 938
_exptl_crystal_size_max 0.12
_exptl_crystal_size_mid 0.11
_exptl_crystal_size_min 0.1
_refine_diff_density_max 0.271
_refine_diff_density_min -0.282
_refine_diff_density_rms 0.037
_refine_ls_extinction_method none
_refine_ls_goodness_of_fit_ref 1.020
_refine_ls_hydrogen_treatment constr
_refine_ls_matrix_type full
_refine_ls_number_parameters 621
_refine_ls_number_reflns 11211
_refine_ls_number_restraints 296
_refine_ls_restrained_S_all 1.051
_refine_ls_R_factor_all 0.0570
_refine_ls_R_factor_gt 0.0386
_refine_ls_shift/su_max 0.002
_refine_ls_shift/su_mean 0.000
_refine_ls_structure_factor_coef Fsqd
_refine_ls_weighting_details 'w=1/[\s^2^(Fo^2^)+(0.0477P)^2^+0.7469P] where P=(Fo^2^+2Fc^2^)/3'
_refine_ls_weighting_scheme calc
_refine_ls_wR_factor_gt 0.0954
_refine_ls_wR_factor_ref 0.1060
_reflns_Friedel_coverage 0.000
_reflns_number_gt 8732
_reflns_number_total 11211
_reflns_threshold_expression 'I > 2\s(I)'
_cod_data_source_file d2dt01047j2.cif
_cod_data_source_block lyzco9
_cod_original_cell_volume 2463.3(5)
_cod_original_formula_sum 'C56.50 H65 Cl Co N3'
_cod_database_code 7710130
_shelx_shelxl_version_number 2018/3
_shelx_space_group_comment
;
The symmetry employed for this shelxl refinement is uniquely defined
by the following loop, which should always be used as a source of
symmetry information in preference to the above space-group names.
They are only intended as comments.
;
_shelx_estimated_absorpt_t_max 0.957
_shelx_estimated_absorpt_t_min 0.949
_olex2_refinement_description
;
1. Fixed Uiso
 At 1.2 times of:
  All C(H) groups, All C(H,H) groups
 At 1.5 times of:
  All C(H,H,H) groups
2. Restrained distances
 C63-C62 = C62-C61 = C61-C60 = C60-C59 = C59-C58
 1.52 with sigma of 0.02
 C56-C55 = C54-C53 = C53-C52
 1.38 with sigma of 0.02
 C51-C56 = C51-C52 = C55-C54
 1.39 with sigma of 0.02
 C57-C51
 1.51 with sigma of 0.02
 C62-C60 = C61-C59
 2.54 with sigma of 0.04
 C63-C61 = C60-C58
 2.53 with sigma of 0.04
 C51-C55
 2.42 with sigma of 0.04
 C57-C56 = C57-C52
 2.52 with sigma of 0.04
 C55-C53 = C54-C52
 2.4 with sigma of 0.04
 C51-C53
 2.41 with sigma of 0.04
 C56-C54
 2.39 with sigma of 0.04
 C63-C62 \\sim C62-C61 \\sim C61-C60 \\sim C60-C59 \\sim C59-C58
 with sigma of 0.02
 C63-C61 \\sim C61-C59 \\sim C62-C60 \\sim C60-C58
 with sigma of 0.04
 C51-C56 \\sim C56-C55 \\sim C55-C54 \\sim C54-C53 \\sim C53-C52 \\sim C52-C51
 with sigma of 0.02
 C51-C53 \\sim C51-C55 \\sim C52-C54 \\sim C56-C52 \\sim C55-C53 \\sim C56-C54
 with sigma of 0.04
 C57-C52 \\sim C57-C56
 with sigma of 0.04
3. Restrained planarity
 C51, C52, C53, C54, C55, C56, C57
 with sigma of 0.1
4. Uiso/Uaniso restraints and constraints
C58 \\sim C59 \\sim C60 \\sim C61 \\sim C62 \\sim C63: within 2A with sigma of
0.04 and sigma for terminal atoms of 0.08 within 2A
C51 \\sim C52 \\sim C53 \\sim C54 \\sim C55 \\sim C56 \\sim C57: within 2A with
sigma of 0.04 and sigma for terminal atoms of 0.08 within 2A
C57 \\sim C51 \\sim C52 \\sim C53 \\sim C54 \\sim C55 \\sim C56 \\sim C63 \\sim
C62 \\sim C61 \\sim C60 \\sim C59 \\sim C58: within 2A with sigma of 0.01 and
sigma for terminal atoms of 0.02 within 2A
Uanis(C57) \\sim Ueq, Uanis(C51) \\sim Ueq, Uanis(C52) \\sim Ueq, Uanis(C53)
\\sim Ueq, Uanis(C56) \\sim Ueq, Uanis(C55) \\sim Ueq, Uanis(C54) \\sim Ueq,
Uanis(C58) \\sim Ueq, Uanis(C59) \\sim Ueq, Uanis(C60) \\sim Ueq, Uanis(C61)
\\sim Ueq, Uanis(C62) \\sim Ueq, Uanis(C63) \\sim Ueq: with sigma of 0.01 and
sigma for terminal atoms of 0.02
5. Rigid body (RIGU) restrains
 C58, C59, C60, C61, C62, C63
 with sigma for 1-2 distances of 0.004 and sigma for 1-3 distances of 0.004
 C51, C52, C53, C54, C55, C56, C57
 with sigma for 1-2 distances of 0.004 and sigma for 1-3 distances of 0.004
6. Others
 Fixed Sof: C51(0.5) C52(0.5) H52(0.5) C53(0.5) H53(0.5) C54(0.5) H54(0.5)
 C55(0.5) H55(0.5) C56(0.5) H56(0.5) C57(0.5) H57A(0.5) H57B(0.5) H57C(0.5)
 C58(0.5) H58A(0.5) H58B(0.5) H58C(0.5) C59(0.5) H59A(0.5) H59B(0.5) C60(0.5)
 H60A(0.5) H60B(0.5) C61(0.5) H61A(0.5) H61B(0.5) C62(0.5) H62A(0.5) H62B(0.5)
 C63(0.5) H63A(0.5) H63B(0.5) H63C(0.5)
7.a Riding coordinates:
 C57(H57A,H57B,H57C), C58(H58A,H58B,H58C), C63(H63A,H63B,H63C)
7.b Ternary CH refined with riding coordinates:
 C7(H7), C10(H10), C40(H40), C43(H43)
7.c Secondary CH2 refined with riding coordinates:
 C59(H59A,H59B), C60(H60A,H60B), C61(H61A,H61B), C62(H62A,H62B)
7.d Aromatic/amide H refined with riding coordinates:
 C3(H3), C4(H4), C5(H5), C15(H15), C16(H16), C17(H17), C18(H18), C19(H19),
 C22(H22), C23(H23), C24(H24), C25(H25), C26(H26), C29(H29), C30(H30), C31(H31),
  C32(H32), C33(H33), C36(H36), C37(H37), C38(H38), C46(H46), C47(H47),
 C48(H48), C49(H49), C50(H50), C52(H52), C53(H53), C54(H54), C55(H55), C56(H56)
7.e Idealised Me refined as rotating group:
 C8(H8A,H8B,H8C), C9(H9A,H9B,H9C), C11(H11A,H11B,H11C), C12(H12A,H12B,H12C),
 C41(H41A,H41B,H41C), C42(H42A,H42B,H42C), C44(H44A,H44B,H44C), C45(H45A,H45B,
 H45C)
;
_olex2_submission_special_instructions 'No special instructions were received'

loop_
_space_group_symop_operation_xyz
'x, y, z'
'-x, -y, -z'

loop_
_atom_site_label
_atom_site_type_symbol
_atom_site_fract_x
_atom_site_fract_y
_atom_site_fract_z
_atom_site_U_iso_or_equiv
_atom_site_adp_type
_atom_site_occupancy
_atom_site_site_symmetry_order
_atom_site_calc_flag
_atom_site_refinement_flags_posn
_atom_site_refinement_flags_adp
_atom_site_refinement_flags_occupancy
_atom_site_disorder_assembly
_atom_site_disorder_group
Co1 Co 0.62093(2) 0.64674(2) 0.67023(2) 0.03793(7) Uani 1 1 d . . . . .
Cl1 Cl 0.78860(5) 0.65503(5) 0.60935(2) 0.06030(14) Uani 1 1 d . . . . .
N1 N 0.65750(15) 0.76938(11) 0.74685(6) 0.0394(3) Uani 1 1 d . . . . .
N2 N 0.59254(14) 0.52538(11) 0.71286(6) 0.0360(3) Uani 1 1 d . . . . .
N3 N 0.42889(16) 0.63252(12) 0.60644(6) 0.0419(3) Uani 1 1 d . . . . .
C1 C 0.7383(2) 0.88031(14) 0.74855(8) 0.0466(4) Uani 1 1 d . . . . .
C2 C 0.8908(2) 0.91254(18) 0.77463(10) 0.0596(5) Uani 1 1 d . . . . .
C3 C 0.9639(3) 1.0190(2) 0.77511(14) 0.0880(8) Uani 1 1 d . . . . .
H3 H 1.064601 1.042145 0.792608 0.106 Uiso 1 1 calc R U . . .
C4 C 0.8930(4) 1.0908(2) 0.75082(15) 0.0993(10) Uani 1 1 d . . . . .
H4 H 0.944689 1.161809 0.752508 0.119 Uiso 1 1 calc R U . . .
C5 C 0.7458(3) 1.05723(19) 0.72407(13) 0.0821(8) Uani 1 1 d . . . . .
H5 H 0.697921 1.106079 0.707395 0.099 Uiso 1 1 calc R U . . .
C6 C 0.6655(2) 0.95161(15) 0.72116(10) 0.0566(5) Uani 1 1 d . . . . .
C7 C 0.9801(2) 0.8366(2) 0.79935(11) 0.0708(6) Uani 1 1 d . . . . .
H7 H 0.911109 0.770154 0.801566 0.085 Uiso 1 1 calc R U . . .
C8 C 1.0778(3) 0.7994(3) 0.75411(14) 0.0950(9) Uani 1 1 d . . . . .
H8A H 1.017842 0.763855 0.712485 0.142 Uiso 1 1 calc R U . . .
H8B H 1.128949 0.747770 0.769091 0.142 Uiso 1 1 calc R U . . .
H8C H 1.148357 0.863097 0.752232 0.142 Uiso 1 1 calc R U . . .
C9 C 1.0769(3) 0.8917(3) 0.86615(13) 0.1006(10) Uani 1 1 d . . . . .
H9A H 1.157832 0.947555 0.863526 0.151 Uiso 1 1 calc R U . . .
H9B H 1.114375 0.836239 0.883348 0.151 Uiso 1 1 calc R U . . .
H9C H 1.018777 0.925709 0.893250 0.151 Uiso 1 1 calc R U . . .
C10 C 0.5070(2) 0.91787(16) 0.68523(11) 0.0631(6) Uani 1 1 d . . . . .
H10 H 0.461948 0.847303 0.693099 0.076 Uiso 1 1 calc R U . . .
C11 C 0.4141(3) 1.0023(2) 0.70515(15) 0.0911(9) Uani 1 1 d . . . . .
H11A H 0.418638 1.015909 0.750016 0.137 Uiso 1 1 calc R U . . .
H11B H 0.313387 0.972962 0.682617 0.137 Uiso 1 1 calc R U . . .
H11C H 0.452023 1.070823 0.695280 0.137 Uiso 1 1 calc R U . . .
C12 C 0.5024(3) 0.8972(2) 0.61399(12) 0.0831(8) Uani 1 1 d . . . . .
H12A H 0.538704 0.966419 0.604472 0.125 Uiso 1 1 calc R U . . .
H12B H 0.402528 0.866215 0.590776 0.125 Uiso 1 1 calc R U . . .
H12C H 0.563064 0.846062 0.601997 0.125 Uiso 1 1 calc R U . . .
C13 C 0.61797(18) 0.75169(13) 0.79979(7) 0.0396(3) Uani 1 1 d . . . . .
C14 C 0.6356(2) 0.85036(15) 0.85516(9) 0.0519(4) Uani 1 1 d . . . . .
C15 C 0.7387(3) 0.8660(2) 0.91074(10) 0.0739(7) Uani 1 1 d . . . . .
H15 H 0.801523 0.817379 0.913069 0.089 Uiso 1 1 calc R U . . .
C16 C 0.7490(4) 0.9532(3) 0.96263(13) 0.1109(12) Uani 1 1 d . . . . .
H16 H 0.819146 0.963461 0.999609 0.133 Uiso 1 1 calc R U . . .
C17 C 0.6564(6) 1.0244(3) 0.95975(18) 0.1233(14) Uani 1 1 d . . . . .
H17 H 0.663489 1.082933 0.994874 0.148 Uiso 1 1 calc R U . . .
C18 C 0.5529(5) 1.0101(2) 0.90539(18) 0.1067(12) Uani 1 1 d . . . . .
H18 H 0.489820 1.058672 0.903779 0.128 Uiso 1 1 calc R U . . .
C19 C 0.5422(3) 0.92273(19) 0.85255(12) 0.0743(7) Uani 1 1 d . . . . .
H19 H 0.472357 0.913170 0.815600 0.089 Uiso 1 1 calc R U . . .
C20 C 0.55795(19) 0.64561(14) 0.80887(7) 0.0393(3) Uani 1 1 d . . . . .
C21 C 0.5097(2) 0.64797(14) 0.87090(8) 0.0461(4) Uani 1 1 d . . . . .
C22 C 0.5927(3) 0.61750(18) 0.91948(9) 0.0606(5) Uani 1 1 d . . . . .
H22 H 0.678703 0.594011 0.913706 0.073 Uiso 1 1 calc R U . . .
C23 C 0.5480(4) 0.6219(2) 0.97682(11) 0.0832(8) Uani 1 1 d . . . . .
H23 H 0.604733 0.601979 1.009278 0.100 Uiso 1 1 calc R U . . .
C24 C 0.4220(4) 0.6551(2) 0.98560(13) 0.0920(9) Uani 1 1 d . . . . .
H24 H 0.392791 0.657822 1.024021 0.110 Uiso 1 1 calc R U . . .
C25 C 0.3385(3) 0.6844(2) 0.93847(13) 0.0826(8) Uani 1 1 d . . . . .
H25 H 0.251769 0.706338 0.944573 0.099 Uiso 1 1 calc R U . . .
C26 C 0.3822(3) 0.68166(17) 0.88124(10) 0.0596(5) Uani 1 1 d . . . . .
H26 H 0.324869 0.702768 0.849455 0.072 Uiso 1 1 calc R U . . .
C27 C 0.55159(17) 0.53917(13) 0.76860(7) 0.0367(3) Uani 1 1 d . . . . .
C28 C 0.49095(19) 0.43841(14) 0.79082(8) 0.0412(4) Uani 1 1 d . . . . .
C29 C 0.5721(2) 0.36123(15) 0.80308(9) 0.0517(4) Uani 1 1 d . . . . .
H29 H 0.666925 0.368098 0.795287 0.062 Uiso 1 1 calc R U . . .
C30 C 0.5137(3) 0.27393(18) 0.82681(11) 0.0671(6) Uani 1 1 d . . . . .
H30 H 0.569855 0.223374 0.835326 0.081 Uiso 1 1 calc R U . . .
C31 C 0.3729(3) 0.26187(19) 0.83781(11) 0.0714(6) Uani 1 1 d . . . . .
H31 H 0.334080 0.203767 0.854117 0.086 Uiso 1 1 calc R U . . .
C32 C 0.2902(3) 0.33596(19) 0.82458(11) 0.0656(6) Uani 1 1 d . . . . .
H32 H 0.194394 0.327282 0.831318 0.079 Uiso 1 1 calc R U . . .
C33 C 0.3481(2) 0.42365(16) 0.80126(9) 0.0513(4) Uani 1 1 d . . . . .
H33 H 0.290687 0.473327 0.792463 0.062 Uiso 1 1 calc R U . . .
C34 C 0.60994(19) 0.41843(13) 0.67899(8) 0.0384(3) Uani 1 1 d . . . . .
C35 C 0.7563(2) 0.40394(15) 0.68232(9) 0.0461(4) Uani 1 1 d . . . . .
C36 C 0.7759(2) 0.30327(18) 0.64788(11) 0.0593(5) Uani 1 1 d . . . . .
H36 H 0.870888 0.291038 0.650436 0.071 Uiso 1 1 calc R U . . .
C37 C 0.6589(3) 0.22148(17) 0.61022(11) 0.0647(6) Uani 1 1 d . . . . .
H37 H 0.675315 0.155254 0.587286 0.078 Uiso 1 1 calc R U . . .
C38 C 0.5187(3) 0.23725(16) 0.60641(10) 0.0567(5) Uani 1 1 d . . . . .
H38 H 0.440440 0.181458 0.580381 0.068 Uiso 1 1 calc R U . . .
C39 C 0.4895(2) 0.33516(14) 0.64063(8) 0.0429(4) Uani 1 1 d . . . . .
C40 C 0.8890(2) 0.49487(18) 0.72073(10) 0.0547(5) Uani 1 1 d . . . . .
H40 H 0.863726 0.566084 0.718460 0.066 Uiso 1 1 calc R U . . .
C41 C 1.0252(3) 0.4905(2) 0.69282(14) 0.0815(7) Uani 1 1 d . . . . .
H41A H 1.057987 0.424116 0.696781 0.122 Uiso 1 1 calc R U . . .
H41B H 1.102201 0.554689 0.715273 0.122 Uiso 1 1 calc R U . . .
H41C H 1.001681 0.489881 0.648752 0.122 Uiso 1 1 calc R U . . .
C42 C 0.9268(3) 0.4978(3) 0.79073(12) 0.0901(8) Uani 1 1 d . . . . .
H42A H 0.846703 0.514432 0.810148 0.135 Uiso 1 1 calc R U . . .
H42B H 1.014759 0.554321 0.811220 0.135 Uiso 1 1 calc R U . . .
H42C H 0.942833 0.426664 0.795057 0.135 Uiso 1 1 calc R U . . .
C43 C 0.3304(2) 0.34407(14) 0.63440(9) 0.0471(4) Uani 1 1 d . . . . .
H43 H 0.327093 0.413878 0.663640 0.056 Uiso 1 1 calc R U . . .
C44 C 0.2627(3) 0.34633(19) 0.56677(10) 0.0685(6) Uani 1 1 d . . . . .
H44A H 0.319570 0.407676 0.555820 0.103 Uiso 1 1 calc R U . . .
H44B H 0.162949 0.354927 0.564624 0.103 Uiso 1 1 calc R U . . .
H44C H 0.263116 0.277804 0.537518 0.103 Uiso 1 1 calc R U . . .
C45 C 0.2391(2) 0.24693(17) 0.65275(11) 0.0634(5) Uani 1 1 d . . . . .
H45A H 0.234066 0.178271 0.622387 0.095 Uiso 1 1 calc R U . . .
H45B H 0.141200 0.258263 0.653097 0.095 Uiso 1 1 calc R U . . .
H45C H 0.285126 0.243587 0.694224 0.095 Uiso 1 1 calc R U . . .
C46 C 0.3040(2) 0.64052(16) 0.62613(10) 0.0524(4) Uani 1 1 d . . . . .
H46 H 0.304075 0.648901 0.669037 0.063 Uiso 1 1 calc R U . . .
C47 C 0.1751(2) 0.6368(2) 0.58529(13) 0.0716(6) Uani 1 1 d . . . . .
H47 H 0.089943 0.644167 0.600404 0.086 Uiso 1 1 calc R U . . .
C48 C 0.1746(3) 0.6221(2) 0.52161(13) 0.0775(7) Uani 1 1 d . . . . .
H48 H 0.088516 0.618901 0.493063 0.093 Uiso 1 1 calc R U . . .
C49 C 0.3007(3) 0.61224(18) 0.50068(10) 0.0665(6) Uani 1 1 d . . . . .
H49 H 0.302135 0.601622 0.457778 0.080 Uiso 1 1 calc R U . . .
C50 C 0.4254(2) 0.61828(16) 0.54411(9) 0.0515(4) Uani 1 1 d . . . . .
H50 H 0.511778 0.612244 0.529805 0.062 Uiso 1 1 calc R U . . .
C51 C -0.0003(12) 0.0264(9) 0.4728(5) 0.154(3) Uani 0.5 1 d D U P A -1
C52 C -0.1045(16) 0.0275(12) 0.5054(6) 0.182(4) Uani 0.5 1 d D U P A -1
H52 H -0.177741 0.064173 0.493755 0.218 Uiso 0.5 1 calc R U P A -1
C53 C -0.1157(14) -0.0200(10) 0.5548(6) 0.175(3) Uani 0.5 1 d D U P A -1
H53 H -0.189819 -0.012833 0.577482 0.210 Uiso 0.5 1 calc R U P A -1
C54 C -0.014(2) -0.078(2) 0.5687(9) 0.199(4) Uani 0.5 1 d D U P A -1
H54 H -0.012518 -0.110989 0.602228 0.239 Uiso 0.5 1 calc R U P A -1
C55 C 0.0828(14) -0.0845(10) 0.5328(7) 0.189(4) Uani 0.5 1 d D U P A -1
H55 H 0.154614 -0.123485 0.542578 0.227 Uiso 0.5 1 calc R U P A -1
C56 C 0.0877(18) -0.0406(14) 0.4834(8) 0.191(4) Uani 0.5 1 d D U P A -1
H56 H 0.152202 -0.057044 0.456888 0.230 Uiso 0.5 1 calc R U P A -1
C57 C 0.017(2) 0.072(2) 0.4171(10) 0.237(6) Uani 0.5 1 d D U P A -1
H57A H 0.051868 0.021518 0.386925 0.356 Uiso 0.5 1 d R U P A -1
H57B H 0.085928 0.142578 0.431275 0.356 Uiso 0.5 1 d R U P A -1
H57C H -0.077262 0.081598 0.397415 0.356 Uiso 0.5 1 d R U P A -1
C58 C 0.9993(18) 0.2136(10) 0.9395(8) 0.222(5) Uani 0.5 1 d D U P B -1
H58A H 1.062272 0.206157 0.909538 0.333 Uiso 0.5 1 d R U P B -1
H58B H 1.049352 0.206517 0.979458 0.333 Uiso 0.5 1 d R U P B -1
H58C H 0.910232 0.156417 0.923788 0.333 Uiso 0.5 1 d R U P B -1
C59 C 0.9462(15) 0.3172(9) 0.9323(6) 0.187(4) Uani 0.5 1 d D U P B -1
H59A H 0.980667 0.342053 0.897655 0.224 Uiso 0.5 1 calc R U P B -1
H59B H 0.839093 0.300801 0.922546 0.224 Uiso 0.5 1 calc R U P B -1
C60 C 1.0041(16) 0.4068(8) 0.9928(5) 0.161(3) Uani 0.5 1 d D U P B -1
H60A H 0.961410 0.384246 1.026276 0.193 Uiso 0.5 1 calc R U P B -1
H60B H 1.110290 0.416662 1.004749 0.193 Uiso 0.5 1 calc R U P B -1
C61 C 0.9696(18) 0.5125(9) 0.9866(5) 0.182(4) Uani 0.5 1 d D U P B -1
H61A H 0.865079 0.500052 0.968590 0.218 Uiso 0.5 1 calc R U P B -1
H61B H 1.023770 0.540055 0.957413 0.218 Uiso 0.5 1 calc R U P B -1
C62 C 1.006(2) 0.5968(10) 1.0471(6) 0.212(5) Uani 0.5 1 d D U P B -1
H62A H 1.108869 0.605431 1.067004 0.255 Uiso 0.5 1 calc R U P B -1
H62B H 0.945637 0.572782 1.075211 0.255 Uiso 0.5 1 calc R U P B -1
C63 C 0.981(2) 0.7074(12) 1.0374(9) 0.278(8) Uani 0.5 1 d D U P B -1
H63A H 0.957064 0.705751 0.993179 0.417 Uiso 0.5 1 d R U P B -1
H63B H 0.898924 0.720391 1.056379 0.417 Uiso 0.5 1 d R U P B -1
H63C H 1.066174 0.766061 1.058379 0.417 Uiso 0.5 1 d R U P B -1

loop_
_atom_site_aniso_label
_atom_site_aniso_U_11
_atom_site_aniso_U_22
_atom_site_aniso_U_33
_atom_site_aniso_U_23
_atom_site_aniso_U_13
_atom_site_aniso_U_12
Co1 0.04279(13) 0.03877(12) 0.03240(12) 0.01055(9) 0.00739(9) 0.00846(9)
Cl1 0.0517(3) 0.0836(4) 0.0519(3) 0.0234(2) 0.0204(2) 0.0155(2)
N1 0.0443(7) 0.0357(7) 0.0362(7) 0.0104(6) 0.0048(6) 0.0061(6)
N2 0.0389(7) 0.0360(7) 0.0338(7) 0.0084(5) 0.0077(5) 0.0107(5)
N3 0.0473(8) 0.0414(7) 0.0367(7) 0.0116(6) 0.0067(6) 0.0092(6)
C1 0.0543(10) 0.0393(9) 0.0402(9) 0.0084(7) 0.0072(8) 0.0005(8)
C2 0.0572(12) 0.0582(12) 0.0519(11) 0.0110(9) 0.0017(9) -0.0032(9)
C3 0.0709(16) 0.0745(16) 0.0937(19) 0.0204(14) -0.0065(14) -0.0230(13)
C4 0.105(2) 0.0601(15) 0.110(2) 0.0332(15) -0.0053(18) -0.0264(15)
C5 0.0985(19) 0.0483(12) 0.0883(18) 0.0302(12) -0.0035(14) -0.0064(12)
C6 0.0707(13) 0.0396(9) 0.0537(11) 0.0149(8) 0.0054(10) 0.0009(9)
C7 0.0519(12) 0.0761(15) 0.0700(14) 0.0139(12) -0.0065(10) 0.0016(11)
C8 0.0650(15) 0.113(2) 0.091(2) 0.0048(17) 0.0049(14) 0.0170(15)
C9 0.0785(18) 0.130(3) 0.0730(17) 0.0144(17) -0.0154(14) 0.0163(17)
C10 0.0713(13) 0.0418(10) 0.0727(14) 0.0238(10) -0.0022(11) 0.0082(9)
C11 0.099(2) 0.0625(15) 0.116(2) 0.0326(15) 0.0065(17) 0.0315(14)
C12 0.108(2) 0.0578(13) 0.0720(16) 0.0267(12) -0.0100(14) 0.0023(13)
C13 0.0442(9) 0.0389(8) 0.0329(8) 0.0070(6) 0.0041(7) 0.0092(7)
C14 0.0715(12) 0.0389(9) 0.0426(10) 0.0063(7) 0.0173(9) 0.0059(9)
C15 0.0880(17) 0.0692(14) 0.0453(11) -0.0025(10) 0.0043(11) -0.0005(12)
C16 0.145(3) 0.092(2) 0.0554(15) -0.0207(15) 0.0118(17) -0.018(2)
C17 0.201(4) 0.0657(18) 0.085(2) -0.0177(16) 0.061(3) 0.003(2)
C18 0.177(4) 0.0564(15) 0.108(3) 0.0170(16) 0.076(3) 0.0445(19)
C19 0.111(2) 0.0542(12) 0.0704(15) 0.0187(11) 0.0366(14) 0.0317(13)
C20 0.0468(9) 0.0400(8) 0.0314(8) 0.0093(6) 0.0077(7) 0.0107(7)
C21 0.0621(11) 0.0400(9) 0.0362(9) 0.0087(7) 0.0141(8) 0.0099(8)
C22 0.0809(14) 0.0599(12) 0.0420(10) 0.0168(9) 0.0107(10) 0.0161(11)
C23 0.126(2) 0.0816(17) 0.0448(12) 0.0265(11) 0.0162(14) 0.0195(16)
C24 0.140(3) 0.0911(19) 0.0552(14) 0.0216(13) 0.0510(17) 0.0222(19)
C25 0.107(2) 0.0770(16) 0.0766(17) 0.0147(13) 0.0544(16) 0.0265(15)
C26 0.0740(14) 0.0564(12) 0.0537(11) 0.0126(9) 0.0260(10) 0.0188(10)
C27 0.0373(8) 0.0390(8) 0.0353(8) 0.0125(6) 0.0059(6) 0.0105(7)
C28 0.0510(10) 0.0378(8) 0.0345(8) 0.0100(7) 0.0092(7) 0.0080(7)
C29 0.0617(11) 0.0476(10) 0.0518(11) 0.0204(8) 0.0151(9) 0.0157(9)
C30 0.0923(17) 0.0529(12) 0.0646(13) 0.0290(10) 0.0161(12) 0.0214(11)
C31 0.0934(17) 0.0552(12) 0.0680(14) 0.0290(11) 0.0244(13) 0.0000(12)
C32 0.0639(13) 0.0646(13) 0.0670(14) 0.0200(11) 0.0233(11) -0.0014(11)
C33 0.0518(10) 0.0508(10) 0.0498(10) 0.0121(8) 0.0125(8) 0.0074(8)
C34 0.0477(9) 0.0382(8) 0.0354(8) 0.0142(7) 0.0128(7) 0.0156(7)
C35 0.0509(10) 0.0514(10) 0.0467(10) 0.0219(8) 0.0169(8) 0.0213(8)
C36 0.0662(13) 0.0605(12) 0.0718(13) 0.0298(11) 0.0312(11) 0.0355(11)
C37 0.0880(16) 0.0456(11) 0.0739(14) 0.0150(10) 0.0371(13) 0.0316(11)
C38 0.0735(13) 0.0399(10) 0.0571(12) 0.0077(8) 0.0195(10) 0.0147(9)
C39 0.0548(10) 0.0370(8) 0.0398(9) 0.0115(7) 0.0131(8) 0.0129(7)
C40 0.0442(10) 0.0655(12) 0.0616(12) 0.0243(10) 0.0124(9) 0.0197(9)
C41 0.0561(13) 0.0991(19) 0.0960(19) 0.0285(16) 0.0301(13) 0.0177(13)
C42 0.0665(15) 0.125(2) 0.0675(16) 0.0313(16) 0.0013(12) -0.0020(15)
C43 0.0512(10) 0.0379(9) 0.0467(10) 0.0054(7) 0.0045(8) 0.0086(7)
C44 0.0823(15) 0.0590(13) 0.0544(12) 0.0088(10) -0.0068(11) 0.0176(11)
C45 0.0595(12) 0.0521(11) 0.0729(14) 0.0097(10) 0.0161(11) 0.0043(9)
C46 0.0500(10) 0.0507(10) 0.0576(11) 0.0165(9) 0.0136(9) 0.0089(8)
C47 0.0468(11) 0.0722(15) 0.0973(19) 0.0279(13) 0.0107(11) 0.0139(10)
C48 0.0639(14) 0.0756(15) 0.0818(17) 0.0306(13) -0.0199(13) 0.0069(12)
C49 0.0794(16) 0.0631(13) 0.0473(11) 0.0183(10) -0.0087(10) 0.0069(11)
C50 0.0616(11) 0.0522(10) 0.0391(9) 0.0123(8) 0.0070(8) 0.0118(9)
C51 0.139(5) 0.139(5) 0.161(6) -0.008(4) 0.030(5) 0.029(4)
C52 0.169(6) 0.169(6) 0.186(6) -0.002(5) 0.043(5) 0.038(5)
C53 0.171(6) 0.165(6) 0.175(6) 0.012(5) 0.039(5) 0.044(5)
C54 0.192(6) 0.180(6) 0.193(7) 0.021(5) 0.010(5) 0.019(5)
C55 0.172(6) 0.177(6) 0.196(6) 0.019(5) 0.001(5) 0.050(5)
C56 0.165(6) 0.180(6) 0.203(6) 0.004(5) 0.024(5) 0.045(5)
C57 0.248(11) 0.184(10) 0.214(11) 0.047(9) 0.007(9) -0.075(8)
C58 0.233(11) 0.179(9) 0.253(11) 0.053(9) 0.071(9) 0.032(8)
C59 0.180(7) 0.216(7) 0.180(6) 0.076(6) 0.044(6) 0.046(6)
C60 0.155(5) 0.193(6) 0.156(6) 0.068(5) 0.054(5) 0.045(5)
C61 0.179(6) 0.209(7) 0.176(7) 0.082(6) 0.036(5) 0.050(6)
C62 0.221(7) 0.217(7) 0.197(7) 0.062(6) 0.036(7) 0.042(6)
C63 0.282(13) 0.272(11) 0.265(13) 0.065(11) 0.018(11) 0.067(12)

loop_
_atom_type_symbol
_atom_type_description
_atom_type_scat_dispersion_real
_atom_type_scat_dispersion_imag
_atom_type_scat_source
C C 0.0033 0.0016 'International Tables Vol C Tables 4.2.6.8 and 6.1.1.4'
H H 0.0000 0.0000 'International Tables Vol C Tables 4.2.6.8 and 6.1.1.4'
Cl Cl 0.1484 0.1585 'International Tables Vol C Tables 4.2.6.8 and 6.1.1.4'
Co Co 0.3494 0.9721 'International Tables Vol C Tables 4.2.6.8 and 6.1.1.4'
N N 0.0061 0.0033 'International Tables Vol C Tables 4.2.6.8 and 6.1.1.4'

loop_
_geom_angle_atom_site_label_1
_geom_angle_atom_site_label_2
_geom_angle_atom_site_label_3
_geom_angle
_geom_angle_site_symmetry_1
_geom_angle_site_symmetry_3
_geom_angle_publ_flag
N1 Co1 Cl1 116.52(4) . . ?
N1 Co1 N2 96.39(6) . . ?
N1 Co1 N3 113.99(6) . . ?
N2 Co1 Cl1 119.75(4) . . ?
N2 Co1 N3 108.66(6) . . ?
N3 Co1 Cl1 101.96(4) . . ?
C1 N1 Co1 120.39(11) . . ?
C13 N1 Co1 120.89(11) . . ?
C13 N1 C1 118.57(14) . . ?
C27 N2 Co1 121.98(11) . . ?
C27 N2 C34 121.40(13) . . ?
C34 N2 Co1 116.52(10) . . ?
C46 N3 Co1 120.71(12) . . ?
C46 N3 C50 117.72(16) . . ?
C50 N3 Co1 121.54(13) . . ?
C2 C1 N1 119.36(17) . . ?
C6 C1 N1 120.04(16) . . ?
C6 C1 C2 120.51(17) . . ?
C1 C2 C7 123.75(18) . . ?
C3 C2 C1 117.5(2) . . ?
C3 C2 C7 118.7(2) . . ?
C2 C3 H3 118.8 . . ?
C4 C3 C2 122.4(2) . . ?
C4 C3 H3 118.8 . . ?
C3 C4 H4 120.3 . . ?
C5 C4 C3 119.4(2) . . ?
C5 C4 H4 120.3 . . ?
C4 C5 H5 119.2 . . ?
C4 C5 C6 121.6(2) . . ?
C6 C5 H5 119.2 . . ?
C1 C6 C10 123.63(16) . . ?
C5 C6 C1 118.5(2) . . ?
C5 C6 C10 117.79(19) . . ?
C2 C7 H7 108.1 . . ?
C2 C7 C8 110.6(2) . . ?
C2 C7 C9 112.7(2) . . ?
C8 C7 H7 108.1 . . ?
C8 C7 C9 109.1(2) . . ?
C9 C7 H7 108.1 . . ?
C7 C8 H8A 109.5 . . ?
C7 C8 H8B 109.5 . . ?
C7 C8 H8C 109.5 . . ?
H8A C8 H8B 109.5 . . ?
H8A C8 H8C 109.5 . . ?
H8B C8 H8C 109.5 . . ?
C7 C9 H9A 109.5 . . ?
C7 C9 H9B 109.5 . . ?
C7 C9 H9C 109.5 . . ?
H9A C9 H9B 109.5 . . ?
H9A C9 H9C 109.5 . . ?
H9B C9 H9C 109.5 . . ?
C6 C10 H10 107.8 . . ?
C6 C10 C11 114.1(2) . . ?
C6 C10 C12 109.4(2) . . ?
C11 C10 H10 107.8 . . ?
C12 C10 H10 107.8 . . ?
C12 C10 C11 109.8(2) . . ?
C10 C11 H11A 109.5 . . ?
C10 C11 H11B 109.5 . . ?
C10 C11 H11C 109.5 . . ?
H11A C11 H11B 109.5 . . ?
H11A C11 H11C 109.5 . . ?
H11B C11 H11C 109.5 . . ?
C10 C12 H12A 109.5 . . ?
C10 C12 H12B 109.5 . . ?
C10 C12 H12C 109.5 . . ?
H12A C12 H12B 109.5 . . ?
H12A C12 H12C 109.5 . . ?
H12B C12 H12C 109.5 . . ?
N1 C13 C14 118.61(15) . . ?
N1 C13 C20 125.54(15) . . ?
C20 C13 C14 115.84(14) . . ?
C15 C14 C13 120.77(19) . . ?
C19 C14 C13 120.02(19) . . ?
C19 C14 C15 119.1(2) . . ?
C14 C15 H15 119.7 . . ?
C16 C15 C14 120.6(3) . . ?
C16 C15 H15 119.7 . . ?
C15 C16 H16 120.0 . . ?
C17 C16 C15 120.0(3) . . ?
C17 C16 H16 120.0 . . ?
C16 C17 H17 119.8 . . ?
C16 C17 C18 120.4(3) . . ?
C18 C17 H17 119.8 . . ?
C17 C18 H18 120.0 . . ?
C17 C18 C19 120.0(3) . . ?
C19 C18 H18 120.0 . . ?
C14 C19 C18 119.9(3) . . ?
C14 C19 H19 120.1 . . ?
C18 C19 H19 120.1 . . ?
C13 C20 C21 115.63(14) . . ?
C27 C20 C13 126.89(15) . . ?
C27 C20 C21 117.22(14) . . ?
C22 C21 C20 121.05(18) . . ?
C26 C21 C20 120.95(17) . . ?
C26 C21 C22 118.00(18) . . ?
C21 C22 H22 119.8 . . ?
C21 C22 C23 120.4(2) . . ?
C23 C22 H22 119.8 . . ?
C22 C23 H23 119.8 . . ?
C24 C23 C22 120.4(2) . . ?
C24 C23 H23 119.8 . . ?
C23 C24 H24 119.9 . . ?
C23 C24 C25 120.2(2) . . ?
C25 C24 H24 119.9 . . ?
C24 C25 H25 119.9 . . ?
C24 C25 C26 120.2(3) . . ?
C26 C25 H25 119.9 . . ?
C21 C26 C25 120.8(2) . . ?
C21 C26 H26 119.6 . . ?
C25 C26 H26 119.6 . . ?
N2 C27 C20 123.29(14) . . ?
N2 C27 C28 119.88(14) . . ?
C20 C27 C28 116.81(14) . . ?
C29 C28 C27 123.38(16) . . ?
C29 C28 C33 117.98(17) . . ?
C33 C28 C27 118.61(15) . . ?
C28 C29 H29 119.6 . . ?
C28 C29 C30 120.8(2) . . ?
C30 C29 H29 119.6 . . ?
C29 C30 H30 119.9 . . ?
C31 C30 C29 120.2(2) . . ?
C31 C30 H30 119.9 . . ?
C30 C31 H31 120.2 . . ?
C32 C31 C30 119.6(2) . . ?
C32 C31 H31 120.2 . . ?
C31 C32 H32 119.8 . . ?
C31 C32 C33 120.5(2) . . ?
C33 C32 H32 119.8 . . ?
C28 C33 H33 119.6 . . ?
C32 C33 C28 120.83(19) . . ?
C32 C33 H33 119.6 . . ?
C35 C34 N2 116.70(15) . . ?
C39 C34 N2 122.17(15) . . ?
C39 C34 C35 120.97(15) . . ?
C34 C35 C40 122.05(16) . . ?
C36 C35 C34 117.65(18) . . ?
C36 C35 C40 120.29(17) . . ?
C35 C36 H36 119.1 . . ?
C37 C36 C35 121.78(19) . . ?
C37 C36 H36 119.1 . . ?
C36 C37 H37 120.0 . . ?
C38 C37 C36 120.02(19) . . ?
C38 C37 H37 120.0 . . ?
C37 C38 H38 119.2 . . ?
C37 C38 C39 121.7(2) . . ?
C39 C38 H38 119.2 . . ?
C34 C39 C43 124.28(15) . . ?
C38 C39 C34 117.87(17) . . ?
C38 C39 C43 117.85(17) . . ?
C35 C40 H40 106.7 . . ?
C35 C40 C42 114.37(18) . . ?
C41 C40 C35 112.45(19) . . ?
C41 C40 H40 106.7 . . ?
C41 C40 C42 109.51(19) . . ?
C42 C40 H40 106.7 . . ?
C40 C41 H41A 109.5 . . ?
C40 C41 H41B 109.5 . . ?
C40 C41 H41C 109.5 . . ?
H41A C41 H41B 109.5 . . ?
H41A C41 H41C 109.5 . . ?
H41B C41 H41C 109.5 . . ?
C40 C42 H42A 109.5 . . ?
C40 C42 H42B 109.5 . . ?
C40 C42 H42C 109.5 . . ?
H42A C42 H42B 109.5 . . ?
H42A C42 H42C 109.5 . . ?
H42B C42 H42C 109.5 . . ?
C39 C43 H43 108.3 . . ?
C39 C43 C44 111.30(17) . . ?
C39 C43 C45 110.57(15) . . ?
C44 C43 H43 108.3 . . ?
C44 C43 C45 109.94(17) . . ?
C45 C43 H43 108.3 . . ?
C43 C44 H44A 109.5 . . ?
C43 C44 H44B 109.5 . . ?
C43 C44 H44C 109.5 . . ?
H44A C44 H44B 109.5 . . ?
H44A C44 H44C 109.5 . . ?
H44B C44 H44C 109.5 . . ?
C43 C45 H45A 109.5 . . ?
C43 C45 H45B 109.5 . . ?
C43 C45 H45C 109.5 . . ?
H45A C45 H45B 109.5 . . ?
H45A C45 H45C 109.5 . . ?
H45B C45 H45C 109.5 . . ?
N3 C46 H46 118.8 . . ?
N3 C46 C47 122.4(2) . . ?
C47 C46 H46 118.8 . . ?
C46 C47 H47 120.7 . . ?
C46 C47 C48 118.7(2) . . ?
C48 C47 H47 120.7 . . ?
C47 C48 H48 120.2 . . ?
C49 C48 C47 119.6(2) . . ?
C49 C48 H48 120.2 . . ?
C48 C49 H49 120.7 . . ?
C48 C49 C50 118.6(2) . . ?
C50 C49 H49 120.7 . . ?
N3 C50 C49 123.1(2) . . ?
N3 C50 H50 118.5 . . ?
C49 C50 H50 118.5 . . ?
C52 C51 C56 115.2(10) . . ?
C52 C51 C57 129.4(12) . . ?
C56 C51 C57 114.2(11) . . ?
C51 C52 H52 116.9 . . ?
C51 C52 C53 126.2(11) . . ?
C53 C52 H52 116.9 . . ?
C52 C53 H53 121.9 . . ?
C54 C53 C52 116.2(11) . . ?
C54 C53 H53 121.9 . . ?
C53 C54 H54 121.6 . . ?
C55 C54 C53 116.8(11) . . ?
C55 C54 H54 121.6 . . ?
C54 C55 H55 117.2 . . ?
C54 C55 C56 125.6(12) . . ?
C56 C55 H55 117.2 . . ?
C51 C56 C55 118.9(12) . . ?
C51 C56 H56 120.5 . . ?
C55 C56 H56 120.5 . . ?
C51 C57 H57A 110.0 . . ?
C51 C57 H57B 109.0 . . ?
C51 C57 H57C 109.4 . . ?
H57A C57 H57B 109.5 . . ?
H57A C57 H57C 109.5 . . ?
H57B C57 H57C 109.5 . . ?
H58A C58 H58B 109.5 . . ?
H58A C58 H58C 109.5 . . ?
H58B C58 H58C 109.5 . . ?
C59 C58 H58A 102.5 . . ?
C59 C58 H58B 122.7 . . ?
C59 C58 H58C 102.4 . . ?
C58 C59 H59A 109.8 . . ?
C58 C59 H59B 109.8 . . ?
H59A C59 H59B 108.3 . . ?
C60 C59 C58 109.3(10) . . ?
C60 C59 H59A 109.8 . . ?
C60 C59 H59B 109.8 . . ?
C59 C60 H60A 109.2 . . ?
C59 C60 H60B 109.2 . . ?
H60A C60 H60B 107.9 . . ?
C61 C60 C59 111.8(10) . . ?
C61 C60 H60A 109.2 . . ?
C61 C60 H60B 109.2 . . ?
C60 C61 H61A 109.0 . . ?
C60 C61 H61B 109.0 . . ?
C60 C61 C62 112.8(8) . . ?
H61A C61 H61B 107.8 . . ?
C62 C61 H61A 109.0 . . ?
C62 C61 H61B 109.0 . . ?
C61 C62 H62A 109.5 . . ?
C61 C62 H62B 109.5 . . ?
C61 C62 C63 110.7(12) . . ?
H62A C62 H62B 108.1 . . ?
C63 C62 H62A 109.5 . . ?
C63 C62 H62B 109.5 . . ?
C62 C63 H63A 112.0 . . ?
C62 C63 H63B 105.7 . . ?
C62 C63 H63C 110.7 . . ?
H63A C63 H63B 109.5 . . ?
H63A C63 H63C 109.4 . . ?
H63B C63 H63C 109.5 . . ?

loop_
_geom_bond_atom_site_label_1
_geom_bond_atom_site_label_2
_geom_bond_distance
_geom_bond_site_symmetry_2
_geom_bond_publ_flag
Co1 Cl1 2.2402(6) . ?
Co1 N1 1.9597(14) . ?
Co1 N2 1.9691(13) . ?
Co1 N3 2.0551(14) . ?
N1 C1 1.458(2) . ?
N1 C13 1.336(2) . ?
N2 C27 1.334(2) . ?
N2 C34 1.444(2) . ?
N3 C46 1.333(2) . ?
N3 C50 1.343(2) . ?
C1 C2 1.406(3) . ?
C1 C6 1.404(3) . ?
C2 C3 1.392(3) . ?
C2 C7 1.515(3) . ?
C3 H3 0.9300 . ?
C3 C4 1.367(4) . ?
C4 H4 0.9300 . ?
C4 C5 1.364(4) . ?
C5 H5 0.9300 . ?
C5 C6 1.392(3) . ?
C6 C10 1.508(3) . ?
C7 H7 0.9800 . ?
C7 C8 1.523(4) . ?
C7 C9 1.539(3) . ?
C8 H8A 0.9600 . ?
C8 H8B 0.9600 . ?
C8 H8C 0.9600 . ?
C9 H9A 0.9600 . ?
C9 H9B 0.9600 . ?
C9 H9C 0.9600 . ?
C10 H10 0.9800 . ?
C10 C11 1.534(3) . ?
C10 C12 1.529(3) . ?
C11 H11A 0.9600 . ?
C11 H11B 0.9600 . ?
C11 H11C 0.9600 . ?
C12 H12A 0.9600 . ?
C12 H12B 0.9600 . ?
C12 H12C 0.9600 . ?
C13 C14 1.504(2) . ?
C13 C20 1.427(2) . ?
C14 C15 1.386(3) . ?
C14 C19 1.382(3) . ?
C15 H15 0.9300 . ?
C15 C16 1.379(4) . ?
C16 H16 0.9300 . ?
C16 C17 1.365(5) . ?
C17 H17 0.9300 . ?
C17 C18 1.371(5) . ?
C18 H18 0.9300 . ?
C18 C19 1.394(4) . ?
C19 H19 0.9300 . ?
C20 C21 1.509(2) . ?
C20 C27 1.424(2) . ?
C21 C22 1.387(3) . ?
C21 C26 1.382(3) . ?
C22 H22 0.9300 . ?
C22 C23 1.392(3) . ?
C23 H23 0.9300 . ?
C23 C24 1.357(4) . ?
C24 H24 0.9300 . ?
C24 C25 1.358(4) . ?
C25 H25 0.9300 . ?
C25 C26 1.388(3) . ?
C26 H26 0.9300 . ?
C27 C28 1.514(2) . ?
C28 C29 1.387(2) . ?
C28 C33 1.390(3) . ?
C29 H29 0.9300 . ?
C29 C30 1.387(3) . ?
C30 H30 0.9300 . ?
C30 C31 1.376(3) . ?
C31 H31 0.9300 . ?
C31 C32 1.369(3) . ?
C32 H32 0.9300 . ?
C32 C33 1.384(3) . ?
C33 H33 0.9300 . ?
C34 C35 1.416(2) . ?
C34 C39 1.404(2) . ?
C35 C36 1.390(3) . ?
C35 C40 1.518(3) . ?
C36 H36 0.9300 . ?
C36 C37 1.372(3) . ?
C37 H37 0.9300 . ?
C37 C38 1.364(3) . ?
C38 H38 0.9300 . ?
C38 C39 1.398(2) . ?
C39 C43 1.509(3) . ?
C40 H40 0.9800 . ?
C40 C41 1.517(3) . ?
C40 C42 1.519(3) . ?
C41 H41A 0.9600 . ?
C41 H41B 0.9600 . ?
C41 H41C 0.9600 . ?
C42 H42A 0.9600 . ?
C42 H42B 0.9600 . ?
C42 H42C 0.9600 . ?
C43 H43 0.9800 . ?
C43 C44 1.533(3) . ?
C43 C45 1.537(3) . ?
C44 H44A 0.9600 . ?
C44 H44B 0.9600 . ?
C44 H44C 0.9600 . ?
C45 H45A 0.9600 . ?
C45 H45B 0.9600 . ?
C45 H45C 0.9600 . ?
C46 H46 0.9300 . ?
C46 C47 1.376(3) . ?
C47 H47 0.9300 . ?
C47 C48 1.377(4) . ?
C48 H48 0.9300 . ?
C48 C49 1.361(4) . ?
C49 H49 0.9300 . ?
C49 C50 1.368(3) . ?
C50 H50 0.9300 . ?
C51 C52 1.310(10) . ?
C51 C56 1.318(10) . ?
C51 C57 1.485(13) . ?
C52 H52 0.9300 . ?
C52 C53 1.367(10) . ?
C53 H53 0.9300 . ?
C53 C54 1.338(10) . ?
C54 H54 0.9300 . ?
C54 C55 1.306(11) . ?
C55 H55 0.9300 . ?
C55 C56 1.331(10) . ?
C56 H56 0.9300 . ?
C57 H57A 0.9601 . ?
C57 H57B 0.9601 . ?
C57 H57C 0.9601 . ?
C58 H58A 0.9599 . ?
C58 H58B 0.9605 . ?
C58 H58C 0.9599 . ?
C58 C59 1.513(10) . ?
C59 H59A 0.9700 . ?
C59 H59B 0.9700 . ?
C59 C60 1.494(10) . ?
C60 H60A 0.9700 . ?
C60 H60B 0.9700 . ?
C60 C61 1.458(9) . ?
C61 H61A 0.9700 . ?
C61 H61B 0.9700 . ?
C61 C62 1.458(10) . ?
C62 H62A 0.9700 . ?
C62 H62B 0.9700 . ?
C62 C63 1.512(11) . ?
C63 H63A 0.9604 . ?
C63 H63B 0.9597 . ?
C63 H63C 0.9599 . ?

loop_
_geom_torsion_atom_site_label_1
_geom_torsion_atom_site_label_2
_geom_torsion_atom_site_label_3
_geom_torsion_atom_site_label_4
_geom_torsion
_geom_torsion_site_symmetry_1
_geom_torsion_site_symmetry_2
_geom_torsion_site_symmetry_3
_geom_torsion_site_symmetry_4
_geom_torsion_publ_flag
Co1 N1 C1 C2 -95.78(18) . . . . ?
Co1 N1 C1 C6 80.7(2) . . . . ?
Co1 N1 C13 C14 -174.35(12) . . . . ?
Co1 N1 C13 C20 5.1(2) . . . . ?
Co1 N2 C27 C20 -15.1(2) . . . . ?
Co1 N2 C27 C28 163.21(11) . . . . ?
Co1 N2 C34 C35 80.82(15) . . . . ?
Co1 N2 C34 C39 -94.56(16) . . . . ?
Co1 N3 C46 C47 176.78(16) . . . . ?
Co1 N3 C50 C49 -177.75(15) . . . . ?
N1 C1 C2 C3 179.8(2) . . . . ?
N1 C1 C2 C7 2.5(3) . . . . ?
N1 C1 C6 C5 179.5(2) . . . . ?
N1 C1 C6 C10 -4.2(3) . . . . ?
N1 C13 C14 C15 -112.1(2) . . . . ?
N1 C13 C14 C19 72.1(2) . . . . ?
N1 C13 C20 C21 -174.94(16) . . . . ?
N1 C13 C20 C27 11.2(3) . . . . ?
N2 C27 C28 C29 62.7(2) . . . . ?
N2 C27 C28 C33 -119.13(18) . . . . ?
N2 C34 C35 C36 -177.36(15) . . . . ?
N2 C34 C35 C40 1.4(2) . . . . ?
N2 C34 C39 C38 175.80(15) . . . . ?
N2 C34 C39 C43 -4.8(2) . . . . ?
N3 C46 C47 C48 1.3(3) . . . . ?
C1 N1 C13 C14 10.1(2) . . . . ?
C1 N1 C13 C20 -170.49(16) . . . . ?
C1 C2 C3 C4 -0.7(4) . . . . ?
C1 C2 C7 C8 107.2(3) . . . . ?
C1 C2 C7 C9 -130.4(2) . . . . ?
C1 C6 C10 C11 132.1(2) . . . . ?
C1 C6 C10 C12 -104.5(2) . . . . ?
C2 C1 C6 C5 -4.0(3) . . . . ?
C2 C1 C6 C10 172.2(2) . . . . ?
C2 C3 C4 C5 -1.1(5) . . . . ?
C3 C2 C7 C8 -70.1(3) . . . . ?
C3 C2 C7 C9 52.3(3) . . . . ?
C3 C4 C5 C6 0.3(5) . . . . ?
C4 C5 C6 C1 2.2(4) . . . . ?
C4 C5 C6 C10 -174.3(3) . . . . ?
C5 C6 C10 C11 -51.7(3) . . . . ?
C5 C6 C10 C12 71.7(3) . . . . ?
C6 C1 C2 C3 3.3(3) . . . . ?
C6 C1 C2 C7 -174.0(2) . . . . ?
C7 C2 C3 C4 176.7(3) . . . . ?
C13 N1 C1 C2 79.8(2) . . . . ?
C13 N1 C1 C6 -103.7(2) . . . . ?
C13 C14 C15 C16 -176.4(2) . . . . ?
C13 C14 C19 C18 176.0(2) . . . . ?
C13 C20 C21 C22 -105.3(2) . . . . ?
C13 C20 C21 C26 74.0(2) . . . . ?
C13 C20 C27 N2 -5.4(3) . . . . ?
C13 C20 C27 C28 176.23(16) . . . . ?
C14 C13 C20 C21 4.5(2) . . . . ?
C14 C13 C20 C27 -169.36(16) . . . . ?
C14 C15 C16 C17 0.6(5) . . . . ?
C15 C14 C19 C18 0.1(4) . . . . ?
C15 C16 C17 C18 -0.2(6) . . . . ?
C16 C17 C18 C19 -0.3(5) . . . . ?
C17 C18 C19 C14 0.3(4) . . . . ?
C19 C14 C15 C16 -0.6(4) . . . . ?
C20 C13 C14 C15 68.4(2) . . . . ?
C20 C13 C14 C19 -107.4(2) . . . . ?
C20 C21 C22 C23 178.9(2) . . . . ?
C20 C21 C26 C25 -179.6(2) . . . . ?
C20 C27 C28 C29 -118.89(19) . . . . ?
C20 C27 C28 C33 59.3(2) . . . . ?
C21 C20 C27 N2 -179.24(15) . . . . ?
C21 C20 C27 C28 2.4(2) . . . . ?
C21 C22 C23 C24 0.6(4) . . . . ?
C22 C21 C26 C25 -0.3(3) . . . . ?
C22 C23 C24 C25 0.0(4) . . . . ?
C23 C24 C25 C26 -0.7(4) . . . . ?
C24 C25 C26 C21 0.8(4) . . . . ?
C26 C21 C22 C23 -0.4(3) . . . . ?
C27 N2 C34 C35 -102.64(18) . . . . ?
C27 N2 C34 C39 82.0(2) . . . . ?
C27 C20 C21 C22 69.2(2) . . . . ?
C27 C20 C21 C26 -111.5(2) . . . . ?
C27 C28 C29 C30 176.29(18) . . . . ?
C27 C28 C33 C32 -176.78(18) . . . . ?
C28 C29 C30 C31 0.8(3) . . . . ?
C29 C28 C33 C32 1.5(3) . . . . ?
C29 C30 C31 C32 0.6(4) . . . . ?
C30 C31 C32 C33 -1.0(4) . . . . ?
C31 C32 C33 C28 0.0(3) . . . . ?
C33 C28 C29 C30 -1.9(3) . . . . ?
C34 N2 C27 C20 168.59(15) . . . . ?
C34 N2 C27 C28 -13.1(2) . . . . ?
C34 C35 C36 C37 2.0(3) . . . . ?
C34 C35 C40 C41 -149.95(19) . . . . ?
C34 C35 C40 C42 84.3(2) . . . . ?
C34 C39 C43 C44 114.78(19) . . . . ?
C34 C39 C43 C45 -122.71(18) . . . . ?
C35 C34 C39 C38 0.6(2) . . . . ?
C35 C34 C39 C43 -179.95(16) . . . . ?
C35 C36 C37 C38 -0.8(3) . . . . ?
C36 C35 C40 C41 28.8(3) . . . . ?
C36 C35 C40 C42 -97.0(2) . . . . ?
C36 C37 C38 C39 -0.6(3) . . . . ?
C37 C38 C39 C34 0.7(3) . . . . ?
C37 C38 C39 C43 -178.78(18) . . . . ?
C38 C39 C43 C44 -65.8(2) . . . . ?
C38 C39 C43 C45 56.7(2) . . . . ?
C39 C34 C35 C36 -1.9(2) . . . . ?
C39 C34 C35 C40 176.83(16) . . . . ?
C40 C35 C36 C37 -176.76(19) . . . . ?
C46 N3 C50 C49 0.3(3) . . . . ?
C46 C47 C48 C49 -0.4(4) . . . . ?
C47 C48 C49 C50 -0.5(4) . . . . ?
C48 C49 C50 N3 0.6(3) . . . . ?
C50 N3 C46 C47 -1.3(3) . . . . ?
C51 C52 C53 C54 -3.5(18) . . . . ?
C52 C51 C56 C55 -12(2) . . . . ?
C52 C53 C54 C55 -2(3) . . . . ?
C53 C54 C55 C56 -1(3) . . . . ?
C54 C55 C56 C51 8(3) . . . . ?
C56 C51 C52 C53 10.4(19) . . . . ?
C57 C51 C52 C53 177.3(16) . . . . ?
C57 C51 C56 C55 179.0(16) . . . . ?
C58 C59 C60 C61 174.0(12) . . . . ?
C59 C60 C61 C62 171.8(13) . . . . ?
C60 C61 C62 C63 175.1(14) . . . . ?
